data_1566383
loop_
_publ_author_name
'Birchall, Lee'
'Truccolo, Giada'
'Jackson, Lewis'
'Shepherd, Helena Jane'

_publ_section_title
;
 Co-crystallisation as a Modular Approach to the Discovery of
 Spin-Crossover Materials
;
_journal_name_full 'Chemical Science'
_journal_paper_doi 10.1039/D1SC04956A
_journal_year 2022
_chemical_formula_moiety 'C22 H18 Fe N10, 2(B F4), 2(C12 H12 N2)'
_chemical_formula_sum 'C46 H42 B2 F8 Fe N14'
_chemical_formula_weight 1020.40
_space_group_crystal_system monoclinic
_space_group_IT_number 15
_space_group_name_Hall '-I 2ya'
_space_group_name_H-M_alt 'I 1 2/a 1'
_atom_sites_solution_hydrogens mixed
_atom_sites_solution_primary dual
_audit_creation_date 2021-08-10
_audit_creation_method
;
Olex2 1.3
(compiled 2020.11.12 svn.r5f609507 for OlexSys, GUI svn.r6272)
;
_audit_update_record
;
2021-08-11 deposited with the CCDC.	2022-02-17 downloaded from the CCDC.
;
_cell_angle_alpha 90
_cell_angle_beta 98.8910(10)
_cell_angle_gamma 90
_cell_formula_units_Z 4
_cell_length_a 22.0537(2)
_cell_length_b 9.57810(10)
_cell_length_c 22.3969(3)
_cell_measurement_reflns_used 12667
_cell_measurement_temperature 149(1)
_cell_measurement_theta_max 72.9710
_cell_measurement_theta_min 3.9750
_cell_volume 4674.11(9)
_computing_cell_refinement 'CrysAlisPro 1.171.40.61a (Rigaku OD, 2019)'
_computing_data_collection 'CrysAlisPro 1.171.40.61a (Rigaku OD, 2019)'
_computing_data_reduction 'CrysAlisPro 1.171.40.61a (Rigaku OD, 2019)'
_computing_molecular_graphics 'Olex2 1.3 (Dolomanov et al., 2009)'
_computing_publication_material 'Olex2 1.3 (Dolomanov et al., 2009)'
_computing_structure_refinement 'SHELXL 2013/4 (Sheldrick, 2015)'
_computing_structure_solution 'ShelXT (Sheldrick, 2015)'
_diffrn_ambient_environment N~2~
_diffrn_ambient_temperature 149(1)
_diffrn_detector 'CCD plate'
_diffrn_detector_area_resol_mean 5.2887
_diffrn_detector_type AtlasS2
_diffrn_measured_fraction_theta_full 1.000
_diffrn_measured_fraction_theta_max 0.993
_diffrn_measurement_details
;
List of Runs (angles in degrees, time in seconds):

  # Type    Start    End  Width  t~exp~   \w     \q     \k     \f   Frames
#--------------------------------------------------------------------------
  1  \w    -70.00  31.00   1.00    5.00    --  -42.16  57.00-150.00  101
  2  \w   -116.00 -18.00   1.00    5.00    --  -42.16 -38.00 -60.00   98
  3  \w   -115.00 -14.00   1.00    5.00    --  -42.16 -57.00  60.00  101
  4  \w      1.00  83.00   1.00    5.00    --   42.16 -99.00 -60.00   82
  5  \w     77.00 178.00   1.00   20.00    --  105.91  61.00 -60.00  101
  6  \w     33.00 118.00   1.00   20.00    --  105.91-125.00-120.00   85
  7  \w     23.00 109.00   1.00   20.00    --  105.91 -94.00 -90.00   86
  8  \w     77.00 178.00   1.00   20.00    --  105.91  61.00-120.00  101
  9  \w     34.00 135.00   1.00   20.00    --  105.91 -61.00 -60.00  101
 10  \w     73.00 178.00   1.00   20.00    --  105.91  77.00 -90.00  105
 11  \w     23.00 109.00   1.00   20.00    --  105.91 -94.00  90.00   86
 12  \w     33.00 118.00   1.00   20.00    --  105.91-125.00  60.00   85
 13  \w     34.00 135.00   1.00   20.00    --  105.91 -61.00  90.00  101
 14  \w     94.00 178.00   1.00   20.00    --  105.91 125.00-180.00   84
 15  \w     34.00 135.00   1.00   20.00    --  105.91 -61.00-180.00  101
 16  \w     53.00 178.00   1.00   20.00    --  105.91  15.00  30.00  125
 17  \w   -118.00 -10.00   1.00    5.00    --  -42.16 -77.00 -90.00  108
 18  \w   -115.00 -14.00   1.00    5.00    --  -42.16 -57.00-180.00  101
 19  \w      1.00  75.00   1.00    5.00    --   42.16 -99.00  30.00   74
;
_diffrn_measurement_device 'four-circle diffractometer'
_diffrn_measurement_device_type 'SuperNova, Dual, Cu at home/near, AtlasS2'
_diffrn_measurement_method '\w scans'
_diffrn_orient_matrix_type 'CrysAlisPro convention (1999,Acta A55,543-557)'
_diffrn_orient_matrix_UB_11 0.0606732000
_diffrn_orient_matrix_UB_12 -0.0728679000
_diffrn_orient_matrix_UB_13 0.0259023000
_diffrn_orient_matrix_UB_21 0.0014416000
_diffrn_orient_matrix_UB_22 0.0805817000
_diffrn_orient_matrix_UB_23 0.0597328000
_diffrn_orient_matrix_UB_31 -0.0362817000
_diffrn_orient_matrix_UB_32 -0.1186239000
_diffrn_orient_matrix_UB_33 0.0246490000
_diffrn_radiation_monochromator mirror
_diffrn_radiation_probe x-ray
_diffrn_radiation_type CuK\a
_diffrn_radiation_wavelength 1.54184
_diffrn_reflns_av_R_equivalents 0.0325
_diffrn_reflns_av_unetI/netI 0.0192
_diffrn_reflns_Laue_measured_fraction_full 1.000
_diffrn_reflns_Laue_measured_fraction_max 0.993
_diffrn_reflns_limit_h_max 24
_diffrn_reflns_limit_h_min -27
_diffrn_reflns_limit_k_max 11
_diffrn_reflns_limit_k_min -11
_diffrn_reflns_limit_l_max 27
_diffrn_reflns_limit_l_min -24
_diffrn_reflns_number 25568
_diffrn_reflns_point_group_measured_fraction_full 1.000
_diffrn_reflns_point_group_measured_fraction_max 0.993
_diffrn_reflns_theta_full 67.684
_diffrn_reflns_theta_max 73.144
_diffrn_reflns_theta_min 3.996
_diffrn_source 'micro-focus sealed X-ray tube'
_diffrn_source_type 'SuperNova (Cu) X-ray Source'
_exptl_absorpt_coefficient_mu 3.308
_exptl_absorpt_correction_T_max 1.000
_exptl_absorpt_correction_T_min 0.515
_exptl_absorpt_correction_type gaussian
_exptl_absorpt_process_details
;
CrysAlisPro 1.171.40.61a (Rigaku Oxford Diffraction, 2019)
Numerical absorption correction based on gaussian integration over
			a multifaceted crystal model
Empirical absorption correction using spherical harmonics,
 implemented in SCALE3 ABSPACK scaling algorithm.
;
_exptl_crystal_colour yellow
_exptl_crystal_colour_primary yellow
_exptl_crystal_density_diffrn 1.450
_exptl_crystal_description block
_exptl_crystal_F_000 2096
_exptl_crystal_size_max 0.21
_exptl_crystal_size_mid 0.093
_exptl_crystal_size_min 0.065
_refine_diff_density_max 0.319
_refine_diff_density_min -0.386
_refine_diff_density_rms 0.043
_refine_ls_extinction_method none
_refine_ls_goodness_of_fit_ref 1.043
_refine_ls_hydrogen_treatment mixed
_refine_ls_matrix_type full
_refine_ls_number_parameters 363
_refine_ls_number_reflns 4647
_refine_ls_number_restraints 200
_refine_ls_restrained_S_all 1.115
_refine_ls_R_factor_all 0.0360
_refine_ls_R_factor_gt 0.0349
_refine_ls_shift/su_max 0.001
_refine_ls_shift/su_mean 0.000
_refine_ls_structure_factor_coef Fsqd
_refine_ls_weighting_details 'w=1/[\s^2^(Fo^2^)+(0.0460P)^2^+3.9802P] where P=(Fo^2^+2Fc^2^)/3'
_refine_ls_weighting_scheme calc
_refine_ls_wR_factor_gt 0.0900
_refine_ls_wR_factor_ref 0.0908
_reflns_Friedel_coverage 0.000
_reflns_number_gt 4504
_reflns_number_total 4647
_reflns_threshold_expression 'I > 2\s(I)'
_cod_data_source_file d1sc04956a1.cif
_cod_data_source_block ltb-63-002_redmi_refprac
_cod_database_code 1566383
_shelxl_version_number 2013-4
_chemical_oxdiff_formula 'Fe C34 H40 N14 B2 F8'
_chemical_oxdiff_usercomment '150 K'
_shelx_space_group_comment
;
The symmetry employed for this shelxl refinement is uniquely defined
by the following loop, which should always be used as a source of
symmetry information in preference to the above space-group names.
They are only intended as comments.
;
_reflns_odcompleteness_completeness 99.96
_reflns_odcompleteness_iscentric 1
_reflns_odcompleteness_theta 66.97
_olex2_refinement_description
;
1. Fixed Uiso
 At 1.2 times of:
  All C(H) groups, All C(H,H) groups, All N(H) groups
2. Restrained distances
 C19-C18A \\sim C19-C18B
 with sigma of 0.02
 C16-C17A \\sim C16-C17B
 with sigma of 0.02
 C18A-C17A \\sim C18B-C17B
 with sigma of 0.02
 C19-C17A \\sim C19-C17B
 with sigma of 0.04
 C16-C18A \\sim C16-C18B
 with sigma of 0.04
 F2-F1 \\sim F3A-F4A \\sim F4B-F3B
 with sigma of 0.04
 B1-F2 \\sim B1-F1 \\sim B1-F3A \\sim B1-F4A \\sim B1-F4B \\sim B1-F3B
 with sigma of 0.02
3. Rigid body (RIGU) restrains
 F3A, F4A, B1, F2, F1
 with sigma for 1-2 distances of 0.004 and sigma for 1-3 distances of 0.004
 F4B, F3B, B1, F2, F1
 with sigma for 1-2 distances of 0.004 and sigma for 1-3 distances of 0.004
 C16, N7, C22, C23, H22, C20, C21, H23, C19, H20, H21, C18A, C18B, H18A, H18B,
 C17A, C17B, H18C, H18D, H17A, H17B, H17C, H17D, C14, C15, C12, H14, C13, H15,
 N6, H12, H13
 with sigma for 1-2 distances of 0.004 and sigma for 1-3 distances of 0.004
 C15, N7, C22, C23, H22, C20, C21, H23, C19, H20, H21, C18A, C18B, H18A, H18B,
 C17A, C17B, H18C, H18D, C16, H17A, H17B, H17C, H17D, C14, C12, H14, C13, H15,
 N6, H12, H13
 with sigma for 1-2 distances of 0.001 and sigma for 1-3 distances of 0.001
4. Others
 Sof(C17B)=Sof(H17C)=Sof(H17D)=Sof(C18B)=Sof(H18C)=Sof(H18D)=1-FVAR(1)
 Sof(C18A)=Sof(H18A)=Sof(H18B)=Sof(C17A)=Sof(H17A)=Sof(H17B)=FVAR(1)
 Sof(F4B)=Sof(F3B)=1-FVAR(2)
 Sof(F3A)=Sof(F4A)=FVAR(2)
5.a Secondary CH2 refined with riding coordinates:
 C18A(H18A,H18B), C17A(H17A,H17B), C17B(H17C,H17D), C18B(H18C,H18D)
5.b Aromatic/amide H refined with riding coordinates:
 N5(H5), C5(H5A), C7(H7), C6(H6), C11(H11), C22(H22), C10(H10), C2(H2),
 C1(H1A), C20(H20), C21(H21), C23(H23), C12(H12), C13(H13), C14(H14), C15(H15)
;
_olex2_submission_special_instructions 'No special instructions were received'
_oxdiff_exptl_absorpt_empirical_details
;
Empirical correction (ABSPACK) includes:
- Absorption correction using spherical harmonics
- Frame scaling
;
_oxdiff_exptl_absorpt_empirical_full_max 1.295
_oxdiff_exptl_absorpt_empirical_full_min 0.817

loop_
_space_group_symop_operation_xyz
'x, y, z'
'-x+1/2, y, -z'
'x+1/2, y+1/2, z+1/2'
'-x+1, y+1/2, -z+1/2'
'-x, -y, -z'
'x-1/2, -y, z'
'-x+1/2, -y+1/2, -z+1/2'
'x, -y+1/2, z+1/2'

loop_
_atom_site_label
_atom_site_type_symbol
_atom_site_fract_x
_atom_site_fract_y
_atom_site_fract_z
_atom_site_U_iso_or_equiv
_atom_site_adp_type
_atom_site_occupancy
_atom_site_site_symmetry_order
_atom_site_calc_flag
_atom_site_refinement_flags_posn
_atom_site_refinement_flags_adp
_atom_site_refinement_flags_occupancy
_atom_site_disorder_assembly
_atom_site_disorder_group
Fe1 Fe 0.2500 0.63389(4) 0.5000 0.02263(10) Uani 1 2 d S T P . .
F2 F 0.95494(5) 0.66792(12) 0.88093(5) 0.0401(3) Uani 1 1 d D U . . .
F1 F 0.88811(5) 0.52343(15) 0.82524(6) 0.0578(4) Uani 1 1 d D U . . .
N3 N 0.18394(6) 0.62206(14) 0.41934(6) 0.0238(3) Uani 1 1 d . . . . .
N2 N 0.28361(6) 0.46818(15) 0.44203(6) 0.0271(3) Uani 1 1 d . . . . .
N4 N 0.17965(6) 0.79516(14) 0.50914(6) 0.0270(3) Uani 1 1 d . . . . .
F3A F 0.9869(2) 0.5030(6) 0.8212(4) 0.0605(12) Uani 0.72(2) 1 d D U P A 1
N5 N 0.16734(6) 0.89528(16) 0.54785(6) 0.0327(3) Uani 1 1 d . . . . .
H5 H 0.1903 0.9140 0.5815 0.039 Uiso 1 1 calc R U . . .
N1 N 0.32865(6) 0.37197(16) 0.44330(7) 0.0330(3) Uani 1 1 d . . . . .
F4A F 0.9403(5) 0.6942(4) 0.78007(18) 0.0653(13) Uani 0.72(2) 1 d D U P A 1
N7 N 0.74303(7) 0.45850(17) 0.85402(7) 0.0387(3) Uani 1 1 d . U . . .
N6 N 0.42795(7) 0.32382(18) 0.53298(7) 0.0402(3) Uani 1 1 d . U . . .
C4 C 0.19158(7) 0.53168(17) 0.37518(7) 0.0265(3) Uani 1 1 d . . . . .
C3 C 0.24649(7) 0.44468(18) 0.38937(7) 0.0279(3) Uani 1 1 d . . . . .
C9 C 0.13247(7) 0.80041(17) 0.46299(7) 0.0266(3) Uani 1 1 d . . . . .
C8 C 0.13399(7) 0.70442(17) 0.41265(7) 0.0260(3) Uani 1 1 d . . . . .
C5 C 0.14974(8) 0.5214(2) 0.32235(7) 0.0335(4) Uani 1 1 d . . . . .
H5A H 0.1563 0.4598 0.2919 0.040 Uiso 1 1 calc R U . . .
C7 C 0.08941(7) 0.69759(19) 0.36161(7) 0.0323(4) Uani 1 1 d . . . . .
H7 H 0.0547 0.7539 0.3581 0.039 Uiso 1 1 calc R U . . .
C6 C 0.09781(8) 0.6051(2) 0.31605(8) 0.0354(4) Uani 1 1 d . . . . .
H6 H 0.0687 0.5992 0.2813 0.043 Uiso 1 1 calc R U . . .
C11 C 0.11468(8) 0.9622(2) 0.52731(8) 0.0367(4) Uani 1 1 d . . . . .
H11 H 0.0975 1.0347 0.5467 0.044 Uiso 1 1 calc R U . . .
C22 C 0.75119(8) 0.4180(2) 0.79920(9) 0.0401(4) Uani 1 1 d . U . . .
H22 H 0.7897 0.3856 0.7939 0.048 Uiso 1 1 calc R U . . .
C10 C 0.09068(7) 0.90449(19) 0.47253(8) 0.0334(4) Uani 1 1 d . . . . .
H10 H 0.0547 0.9292 0.4474 0.040 Uiso 1 1 calc R U . . .
C2 C 0.26780(9) 0.3344(2) 0.35788(8) 0.0393(4) Uani 1 1 d . . . . .
H2 H 0.2502 0.2980 0.3207 0.047 Uiso 1 1 calc R U . . .
C19 C 0.64703(8) 0.46917(18) 0.75622(8) 0.0350(3) Uani 1 1 d D U . . .
C1 C 0.32047(9) 0.2914(2) 0.39388(8) 0.0405(4) Uani 1 1 d . . . . .
H1A H 0.3460 0.2190 0.3855 0.049 Uiso 1 1 calc R U . . .
C20 C 0.70519(8) 0.4214(2) 0.74941(9) 0.0409(4) Uani 1 1 d . U . . .
H20 H 0.7131 0.3920 0.7118 0.049 Uiso 1 1 calc R U . . .
C21 C 0.63909(8) 0.5148(2) 0.81304(9) 0.0415(4) Uani 1 1 d . U . . .
H21 H 0.6014 0.5499 0.8196 0.050 Uiso 1 1 calc R U . . .
C23 C 0.68771(9) 0.5077(2) 0.85995(9) 0.0448(4) Uani 1 1 d . U . . .
H23 H 0.6815 0.5391 0.8978 0.054 Uiso 1 1 calc R U . . .
C12 C 0.48445(9) 0.3391(2) 0.51991(10) 0.0470(5) Uani 1 1 d . U . . .
H12 H 0.4892 0.3479 0.4795 0.056 Uiso 1 1 calc R U . . .
C13 C 0.42324(10) 0.3061(2) 0.59077(10) 0.0497(5) Uani 1 1 d . U . . .
H13 H 0.3844 0.2916 0.6010 0.060 Uiso 1 1 calc R U . . .
C16 C 0.53103(10) 0.3292(2) 0.62315(10) 0.0472(4) Uani 1 1 d D U . . .
B1 B 0.94074(8) 0.5997(2) 0.82547(8) 0.0298(4) Uani 1 1 d D U . . .
C14 C 0.53647(10) 0.3427(2) 0.56339(10) 0.0515(5) Uani 1 1 d . U . . .
H14 H 0.5750 0.3543 0.5520 0.062 Uiso 1 1 calc R U . . .
C18A C 0.5912(2) 0.4672(6) 0.7081(2) 0.0360(11) Uani 0.635(12) 1 d D U P B 1
H18A H 0.5896 0.5528 0.6848 0.043 Uiso 0.635(12) 1 calc R U P B 1
H18B H 0.5545 0.4627 0.7270 0.043 Uiso 0.635(12) 1 calc R U P B 1
C15 C 0.47329(11) 0.3078(3) 0.63699(10) 0.0550(5) Uani 1 1 d . U . . .
H15 H 0.4676 0.2946 0.6769 0.066 Uiso 1 1 calc R U . . .
C17A C 0.5929(2) 0.3420(5) 0.6662(2) 0.0412(10) Uani 0.635(12) 1 d D U P B 1
H17A H 0.6005 0.2574 0.6900 0.049 Uiso 0.635(12) 1 calc R U P B 1
H17B H 0.6260 0.3535 0.6427 0.049 Uiso 0.635(12) 1 calc R U P B 1
C17B C 0.5731(5) 0.3238(7) 0.6838(4) 0.0456(15) Uani 0.365(12) 1 d D U P B 2
H17C H 0.6057 0.2566 0.6822 0.055 Uiso 0.365(12) 1 calc R U P B 2
H17D H 0.5501 0.2957 0.7153 0.055 Uiso 0.365(12) 1 calc R U P B 2
C18B C 0.6001(5) 0.4690(10) 0.6971(5) 0.0373(16) Uani 0.365(12) 1 d D U P B 2
H18C H 0.5674 0.5344 0.7009 0.045 Uiso 0.365(12) 1 calc R U P B 2
H18D H 0.6203 0.4992 0.6638 0.045 Uiso 0.365(12) 1 calc R U P B 2
H1 H 0.3591(11) 0.365(2) 0.4749(11) 0.047(6) Uiso 1 1 d . . . . .
F4B F 0.9115(12) 0.6959(10) 0.7825(6) 0.062(3) Uani 0.28(2) 1 d D U P A 2
F3B F 0.9885(5) 0.541(2) 0.8051(8) 0.060(4) Uani 0.28(2) 1 d D U P A 2

loop_
_atom_site_aniso_label
_atom_site_aniso_U_11
_atom_site_aniso_U_22
_atom_site_aniso_U_33
_atom_site_aniso_U_23
_atom_site_aniso_U_13
_atom_site_aniso_U_12
Fe1 0.01440(16) 0.03232(19) 0.01896(16) 0.000 -0.00432(11) 0.000
F2 0.0286(5) 0.0603(7) 0.0307(5) -0.0134(5) 0.0024(4) -0.0118(5)
F1 0.0360(6) 0.0828(9) 0.0551(7) -0.0259(6) 0.0089(5) -0.0277(6)
N3 0.0173(6) 0.0327(7) 0.0200(6) -0.0015(5) -0.0020(5) 0.0027(5)
N2 0.0184(6) 0.0356(7) 0.0256(6) 0.0006(5) -0.0014(5) 0.0060(5)
N4 0.0196(6) 0.0347(7) 0.0250(6) -0.0065(5) -0.0020(5) 0.0021(5)
F3A 0.0388(13) 0.0564(18) 0.088(3) -0.0127(17) 0.0141(14) 0.0123(12)
N5 0.0266(7) 0.0409(8) 0.0279(7) -0.0127(6) -0.0043(5) 0.0019(6)
N1 0.0224(7) 0.0417(8) 0.0329(7) 0.0030(6) -0.0020(6) 0.0103(6)
F4A 0.104(4) 0.0563(14) 0.0361(11) 0.0090(9) 0.0111(17) -0.0082(19)
N7 0.0287(7) 0.0450(8) 0.0394(7) 0.0141(6) -0.0045(5) -0.0056(6)
N6 0.0314(7) 0.0455(9) 0.0396(7) -0.0036(6) -0.0078(5) 0.0070(6)
C4 0.0211(7) 0.0364(8) 0.0206(7) -0.0016(6) -0.0010(6) 0.0039(6)
C3 0.0231(7) 0.0374(9) 0.0220(7) -0.0015(6) -0.0008(6) 0.0058(6)
C9 0.0178(7) 0.0356(8) 0.0248(7) -0.0030(6) -0.0021(5) 0.0016(6)
C8 0.0180(7) 0.0337(8) 0.0248(7) -0.0017(6) -0.0011(6) 0.0030(6)
C5 0.0311(8) 0.0455(10) 0.0215(7) -0.0061(7) -0.0034(6) 0.0086(7)
C7 0.0221(7) 0.0428(9) 0.0286(8) -0.0038(7) -0.0068(6) 0.0100(7)
C6 0.0279(8) 0.0495(10) 0.0242(8) -0.0048(7) -0.0107(6) 0.0073(7)
C11 0.0270(8) 0.0423(10) 0.0391(9) -0.0131(8) -0.0001(7) 0.0061(7)
C22 0.0237(7) 0.0476(10) 0.0456(8) 0.0070(7) -0.0052(6) -0.0016(7)
C10 0.0216(7) 0.0425(9) 0.0340(9) -0.0077(7) -0.0022(6) 0.0068(7)
C2 0.0400(10) 0.0478(10) 0.0280(9) -0.0072(7) -0.0015(7) 0.0159(8)
C19 0.0249(7) 0.0336(8) 0.0431(8) 0.0047(6) -0.0059(6) -0.0019(6)
C1 0.0379(9) 0.0459(10) 0.0371(9) -0.0020(8) 0.0042(7) 0.0190(8)
C20 0.0278(7) 0.0495(10) 0.0421(9) 0.0000(7) -0.0052(6) 0.0017(7)
C21 0.0268(8) 0.0514(11) 0.0443(8) 0.0030(7) -0.0008(6) -0.0007(7)
C23 0.0319(8) 0.0616(12) 0.0391(9) 0.0088(8) 0.0003(6) -0.0045(7)
C12 0.0366(8) 0.0619(13) 0.0393(9) -0.0050(8) -0.0043(7) 0.0030(8)
C13 0.0453(10) 0.0592(13) 0.0424(9) -0.0054(8) 0.0002(7) -0.0006(9)
C16 0.0483(9) 0.0380(9) 0.0477(9) -0.0081(7) -0.0170(7) 0.0119(7)
B1 0.0256(9) 0.0363(9) 0.0276(9) -0.0055(7) 0.0042(7) -0.0035(7)
C14 0.0356(9) 0.0636(13) 0.0502(9) -0.0102(8) -0.0097(7) 0.0070(8)
C18A 0.0212(14) 0.0445(18) 0.0397(16) -0.0046(14) -0.0037(12) 0.0045(11)
C15 0.0619(10) 0.0590(13) 0.0389(9) -0.0035(8) -0.0087(7) 0.0030(9)
C17A 0.0360(15) 0.0454(17) 0.0375(15) -0.0039(13) -0.0098(12) 0.0093(12)
C17B 0.047(3) 0.037(2) 0.046(2) 0.0030(16) -0.0158(18) -0.0027(18)
C18B 0.028(3) 0.036(2) 0.044(2) 0.0011(16) -0.008(2) 0.0037(17)
F4B 0.099(8) 0.041(3) 0.038(3) 0.002(2) -0.011(4) -0.002(4)
F3B 0.030(3) 0.093(8) 0.061(6) -0.042(5) 0.017(3) -0.012(4)

loop_
_atom_type_symbol
_atom_type_description
_atom_type_scat_dispersion_real
_atom_type_scat_dispersion_imag
_atom_type_scat_source
C C 0.0181 0.0091 'International Tables Vol C Tables 4.2.6.8 and 6.1.1.4'
H H 0.0000 0.0000 'International Tables Vol C Tables 4.2.6.8 and 6.1.1.4'
B B 0.0090 0.0039 'International Tables Vol C Tables 4.2.6.8 and 6.1.1.4'
F F 0.0727 0.0534 'International Tables Vol C Tables 4.2.6.8 and 6.1.1.4'
Fe Fe -1.1336 3.1974 'International Tables Vol C Tables 4.2.6.8 and 6.1.1.4'
N N 0.0311 0.0180 'International Tables Vol C Tables 4.2.6.8 and 6.1.1.4'

loop_
_exptl_crystal_face_index_h
_exptl_crystal_face_index_k
_exptl_crystal_face_index_l
_exptl_crystal_face_perp_dist
-10 -3 -7 0.0962
6 4 -10 0.0325
9 1 10 0.0995
-5 -4 10 0.0317
-10 -4 8 0.0379
8 -5 -5 0.0248
10 4 -8 0.0519
-8 5 5 0.0566

loop_
_geom_angle_atom_site_label_1
_geom_angle_atom_site_label_2
_geom_angle_atom_site_label_3
_geom_angle
_geom_angle_site_symmetry_1
_geom_angle_site_symmetry_3
_geom_angle_publ_flag
N3 Fe1 N3 173.94(7) . 2_556 ?
N3 Fe1 N2 73.59(5) 2_556 2_556 ?
N3 Fe1 N2 102.00(5) 2_556 . ?
N3 Fe1 N2 101.99(5) . 2_556 ?
N3 Fe1 N2 73.59(5) . . ?
N3 Fe1 N4 110.66(5) . 2_556 ?
N3 Fe1 N4 73.78(5) 2_556 2_556 ?
N3 Fe1 N4 73.78(5) . . ?
N3 Fe1 N4 110.66(5) 2_556 . ?
N2 Fe1 N2 90.15(7) . 2_556 ?
N4 Fe1 N2 98.07(5) 2_556 . ?
N4 Fe1 N2 147.33(5) 2_556 2_556 ?
N4 Fe1 N2 98.07(5) . 2_556 ?
N4 Fe1 N2 147.33(5) . . ?
N4 Fe1 N4 91.87(7) 2_556 . ?
C4 N3 Fe1 120.55(10) . . ?
C4 N3 C8 119.32(13) . . ?
C8 N3 Fe1 120.13(10) . . ?
N1 N2 Fe1 140.90(10) . . ?
C3 N2 Fe1 114.44(10) . . ?
C3 N2 N1 104.46(13) . . ?
N5 N4 Fe1 140.08(10) . . ?
N5 N4 C9 104.96(12) . . ?
C9 N4 Fe1 114.96(10) . . ?
N4 N5 H5 124.2 . . ?
C11 N5 N4 111.62(13) . . ?
C11 N5 H5 124.2 . . ?
N2 N1 H1 121.6(15) . . ?
C1 N1 N2 111.78(14) . . ?
C1 N1 H1 126.6(15) . . ?
C22 N7 C23 116.92(16) . . ?
C13 N6 C12 116.50(17) . . ?
N3 C4 C3 113.61(13) . . ?
N3 C4 C5 122.07(14) . . ?
C5 C4 C3 124.30(14) . . ?
N2 C3 C4 117.74(14) . . ?
N2 C3 C2 111.32(14) . . ?
C2 C3 C4 130.91(15) . . ?
N4 C9 C8 117.48(13) . . ?
N4 C9 C10 110.99(14) . . ?
C10 C9 C8 131.49(14) . . ?
N3 C8 C9 113.57(13) . . ?
N3 C8 C7 121.84(14) . . ?
C7 C8 C9 124.58(14) . . ?
C4 C5 H5A 120.8 . . ?
C4 C5 C6 118.38(15) . . ?
C6 C5 H5A 120.8 . . ?
C8 C7 H7 120.7 . . ?
C6 C7 C8 118.55(15) . . ?
C6 C7 H7 120.7 . . ?
C5 C6 H6 120.1 . . ?
C7 C6 C5 119.82(15) . . ?
C7 C6 H6 120.1 . . ?
N5 C11 H11 126.1 . . ?
N5 C11 C10 107.87(15) . . ?
C10 C11 H11 126.1 . . ?
N7 C22 H22 118.3 . . ?
N7 C22 C20 123.40(18) . . ?
C20 C22 H22 118.3 . . ?
C9 C10 H10 127.7 . . ?
C11 C10 C9 104.56(14) . . ?
C11 C10 H10 127.7 . . ?
C3 C2 H2 127.7 . . ?
C1 C2 C3 104.58(16) . . ?
C1 C2 H2 127.7 . . ?
C20 C19 C18A 125.7(3) . . ?
C20 C19 C18B 114.3(5) . . ?
C21 C19 C20 117.05(16) . . ?
C21 C19 C18A 117.2(3) . . ?
C21 C19 C18B 128.6(5) . . ?
N1 C1 C2 107.85(15) . . ?
N1 C1 H1A 126.1 . . ?
C2 C1 H1A 126.1 . . ?
C22 C20 C19 119.43(19) . . ?
C22 C20 H20 120.3 . . ?
C19 C20 H20 120.3 . . ?
C19 C21 H21 120.3 . . ?
C19 C21 C23 119.39(18) . . ?
C23 C21 H21 120.3 . . ?
N7 C23 C21 123.8(2) . . ?
N7 C23 H23 118.1 . . ?
C21 C23 H23 118.1 . . ?
N6 C12 H12 118.3 . . ?
N6 C12 C14 123.3(2) . . ?
C14 C12 H12 118.3 . . ?
N6 C13 H13 118.2 . . ?
N6 C13 C15 123.5(2) . . ?
C15 C13 H13 118.2 . . ?
C14 C16 C15 117.38(19) . . ?
C14 C16 C17A 113.5(3) . . ?
C14 C16 C17B 137.9(6) . . ?
C15 C16 C17A 129.1(3) . . ?
C15 C16 C17B 104.6(5) . . ?
F2 B1 F4B 108.5(5) . . ?
F1 B1 F2 109.04(14) . . ?
F1 B1 F3A 105.9(3) . . ?
F1 B1 F4B 92.8(10) . . ?
F3A B1 F2 107.9(3) . . ?
F4A B1 F2 109.2(2) . . ?
F4A B1 F1 116.3(5) . . ?
F4A B1 F3A 108.2(3) . . ?
F3B B1 F2 114.9(6) . . ?
F3B B1 F1 119.2(8) . . ?
F3B B1 F4B 109.9(6) . . ?
C12 C14 H14 120.1 . . ?
C16 C14 C12 119.8(2) . . ?
C16 C14 H14 120.1 . . ?
C19 C18A H18A 109.5 . . ?
C19 C18A H18B 109.5 . . ?
C19 C18A C17A 110.8(4) . . ?
H18A C18A H18B 108.1 . . ?
C17A C18A H18A 109.5 . . ?
C17A C18A H18B 109.5 . . ?
C13 C15 H15 120.3 . . ?
C16 C15 C13 119.4(2) . . ?
C16 C15 H15 120.3 . . ?
C16 C17A H17A 109.6 . . ?
C16 C17A H17B 109.6 . . ?
C18A C17A C16 110.1(3) . . ?
C18A C17A H17A 109.6 . . ?
C18A C17A H17B 109.6 . . ?
H17A C17A H17B 108.2 . . ?
C16 C17B H17C 110.1 . . ?
C16 C17B H17D 110.1 . . ?
C16 C17B C18B 108.1(6) . . ?
H17C C17B H17D 108.4 . . ?
C18B C17B H17C 110.1 . . ?
C18B C17B H17D 110.1 . . ?
C19 C18B H18C 109.4 . . ?
C19 C18B H18D 109.4 . . ?
C17B C18B C19 111.0(7) . . ?
C17B C18B H18C 109.4 . . ?
C17B C18B H18D 109.4 . . ?
H18C C18B H18D 108.0 . . ?

loop_
_geom_bond_atom_site_label_1
_geom_bond_atom_site_label_2
_geom_bond_distance
_geom_bond_site_symmetry_2
_geom_bond_publ_flag
Fe1 N3 2.1415(12) . ?
Fe1 N3 2.1415(12) 2_556 ?
Fe1 N2 2.2476(13) 2_556 ?
Fe1 N2 2.2476(13) . ?
Fe1 N4 2.2211(13) 2_556 ?
Fe1 N4 2.2211(13) . ?
F2 B1 1.395(2) . ?
F1 B1 1.371(2) . ?
N3 C4 1.344(2) . ?
N3 C8 1.344(2) . ?
N2 N1 1.3520(19) . ?
N2 C3 1.347(2) . ?
N4 N5 1.3481(19) . ?
N4 C9 1.3495(19) . ?
F3A B1 1.391(4) . ?
N5 H5 0.8600 . ?
N5 C11 1.344(2) . ?
N1 C1 1.339(2) . ?
N1 H1 0.90(3) . ?
F4A B1 1.360(4) . ?
N7 C22 1.326(3) . ?
N7 C23 1.334(3) . ?
N6 C12 1.331(3) . ?
N6 C13 1.325(3) . ?
C4 C3 1.464(2) . ?
C4 C5 1.387(2) . ?
C3 C2 1.392(2) . ?
C9 C8 1.459(2) . ?
C9 C10 1.396(2) . ?
C8 C7 1.389(2) . ?
C5 H5A 0.9300 . ?
C5 C6 1.387(2) . ?
C7 H7 0.9300 . ?
C7 C6 1.385(2) . ?
C6 H6 0.9300 . ?
C11 H11 0.9300 . ?
C11 C10 1.375(2) . ?
C22 H22 0.9300 . ?
C22 C20 1.387(2) . ?
C10 H10 0.9300 . ?
C2 H2 0.9300 . ?
C2 C1 1.371(3) . ?
C19 C20 1.392(3) . ?
C19 C21 1.382(3) . ?
C19 C18A 1.505(5) . ?
C19 C18B 1.549(8) . ?
C1 H1A 0.9300 . ?
C20 H20 0.9300 . ?
C21 H21 0.9300 . ?
C21 C23 1.382(3) . ?
C23 H23 0.9300 . ?
C12 H12 0.9300 . ?
C12 C14 1.386(3) . ?
C13 H13 0.9300 . ?
C13 C15 1.392(3) . ?
C16 C14 1.368(3) . ?
C16 C15 1.372(3) . ?
C16 C17A 1.548(4) . ?
C16 C17B 1.523(6) . ?
B1 F4B 1.414(8) . ?
B1 F3B 1.334(9) . ?
C14 H14 0.9300 . ?
C18A H18A 0.9700 . ?
C18A H18B 0.9700 . ?
C18A C17A 1.527(6) . ?
C15 H15 0.9300 . ?
C17A H17A 0.9700 . ?
C17A H17B 0.9700 . ?
C17B H17C 0.9700 . ?
C17B H17D 0.9700 . ?
C17B C18B 1.524(11) . ?
C18B H18C 0.9700 . ?
C18B H18D 0.9700 . ?

loop_
_geom_torsion_atom_site_label_1
_geom_torsion_atom_site_label_2
_geom_torsion_atom_site_label_3
_geom_torsion_atom_site_label_4
_geom_torsion
_geom_torsion_site_symmetry_1
_geom_torsion_site_symmetry_2
_geom_torsion_site_symmetry_3
_geom_torsion_site_symmetry_4
_geom_torsion_publ_flag
Fe1 N3 C4 C3 1.76(19) . . . . ?
Fe1 N3 C4 C5 -179.95(13) . . . . ?
Fe1 N3 C8 C9 2.46(18) . . . . ?
Fe1 N3 C8 C7 -178.51(13) . . . . ?
Fe1 N2 N1 C1 174.12(14) . . . . ?
Fe1 N2 C3 C4 2.65(19) . . . . ?
Fe1 N2 C3 C2 -175.71(13) . . . . ?
Fe1 N4 N5 C11 -179.79(14) . . . . ?
Fe1 N4 C9 C8 -1.72(19) . . . . ?
Fe1 N4 C9 C10 -179.95(12) . . . . ?
N3 C4 C3 N2 -2.9(2) . . . . ?
N3 C4 C3 C2 175.07(19) . . . . ?
N3 C4 C5 C6 -1.6(3) . . . . ?
N3 C8 C7 C6 -1.4(3) . . . . ?
N2 N1 C1 C2 -0.2(2) . . . . ?
N2 C3 C2 C1 -0.3(2) . . . . ?
N4 N5 C11 C10 0.0(2) . . . . ?
N4 C9 C8 N3 -0.4(2) . . . . ?
N4 C9 C8 C7 -179.37(16) . . . . ?
N4 C9 C10 C11 -0.3(2) . . . . ?
N5 N4 C9 C8 178.59(14) . . . . ?
N5 N4 C9 C10 0.36(19) . . . . ?
N5 C11 C10 C9 0.2(2) . . . . ?
N1 N2 C3 C4 178.61(14) . . . . ?
N1 N2 C3 C2 0.2(2) . . . . ?
N7 C22 C20 C19 -0.1(3) . . . . ?
N6 C12 C14 C16 0.5(4) . . . . ?
N6 C13 C15 C16 0.1(4) . . . . ?
C4 N3 C8 C9 -178.14(14) . . . . ?
C4 N3 C8 C7 0.9(2) . . . . ?
C4 C3 C2 C1 -178.43(18) . . . . ?
C4 C5 C6 C7 1.0(3) . . . . ?
C3 N2 N1 C1 0.0(2) . . . . ?
C3 C4 C5 C6 176.53(17) . . . . ?
C3 C2 C1 N1 0.3(2) . . . . ?
C9 N4 N5 C11 -0.24(19) . . . . ?
C9 C8 C7 C6 177.49(17) . . . . ?
C8 N3 C4 C3 -177.64(14) . . . . ?
C8 N3 C4 C5 0.7(2) . . . . ?
C8 C9 C10 C11 -178.25(18) . . . . ?
C8 C7 C6 C5 0.5(3) . . . . ?
C5 C4 C3 N2 178.83(16) . . . . ?
C5 C4 C3 C2 -3.2(3) . . . . ?
C22 N7 C23 C21 1.8(3) . . . . ?
C10 C9 C8 N3 177.43(18) . . . . ?
C10 C9 C8 C7 -1.6(3) . . . . ?
C19 C21 C23 N7 -0.1(3) . . . . ?
C19 C18A C17A C16 171.6(3) . . . . ?
C20 C19 C21 C23 -1.7(3) . . . . ?
C20 C19 C18A C17A 32.2(7) . . . . ?
C20 C19 C18B C17B 81.2(11) . . . . ?
C21 C19 C20 C22 1.8(3) . . . . ?
C21 C19 C18A C17A -143.8(5) . . . . ?
C21 C19 C18B C17B -101.4(10) . . . . ?
C23 N7 C22 C20 -1.6(3) . . . . ?
C12 N6 C13 C15 2.4(3) . . . . ?
C13 N6 C12 C14 -2.6(3) . . . . ?
C16 C17B C18B C19 -176.1(5) . . . . ?
C14 C16 C15 C13 -2.3(3) . . . . ?
C14 C16 C17A C18A 118.0(5) . . . . ?
C14 C16 C17B C18B 70.2(12) . . . . ?
C18A C19 C20 C22 -174.2(3) . . . . ?
C18A C19 C21 C23 174.7(3) . . . . ?
C18A C19 C18B C17B -75(3) . . . . ?
C15 C16 C14 C12 2.1(3) . . . . ?
C15 C16 C17A C18A -61.4(7) . . . . ?
C15 C16 C17B C18B -113.2(10) . . . . ?
C17A C16 C14 C12 -177.4(3) . . . . ?
C17A C16 C15 C13 177.0(3) . . . . ?
C17A C16 C17B C18B 60.9(8) . . . . ?
C17B C16 C14 C12 178.4(4) . . . . ?
C17B C16 C15 C13 -179.8(3) . . . . ?
C17B C16 C17A C18A -68.8(8) . . . . ?
C18B C19 C20 C22 179.5(5) . . . . ?
C18B C19 C21 C23 -178.9(5) . . . . ?
C18B C19 C18A C17A 60(2) . . . . ?

loop_
_exptl_oxdiff_crystal_face_indexfrac_h
_exptl_oxdiff_crystal_face_indexfrac_k
_exptl_oxdiff_crystal_face_indexfrac_l
_exptl_oxdiff_crystal_face_x
_exptl_oxdiff_crystal_face_y
_exptl_oxdiff_crystal_face_z
-9.9855 -2.5686 -6.8367 -0.5958 -0.6298 0.4985
5.5711 4.2384 -9.7782 -0.2241 -0.2345 -0.9459
8.5404 1.3973 9.7215 0.6682 0.7056 -0.2360
-5.4846 -4.2212 9.8618 0.2303 0.2410 0.9428
-10.0064 -3.6280 7.5169 -0.1480 0.1422 0.9787
7.9751 -4.9152 -4.9005 0.7151 -0.6773 0.1729
10.0976 3.5672 -7.5723 0.1566 -0.1503 -0.9762
-8.1991 4.8259 5.0699 -0.7178 0.6799 -0.1500
